data_1513521
loop_
_publ_author_name
'Tr\'eguier, Bret'
'Roche, St\'ephane P'

_publ_section_title
;
 Double annulative cascade of tryptophan-containing peptides triggered by
 selectfluor.
;
_journal_issue 1
_journal_name_full 'Organic letters'
_journal_page_first 278
_journal_page_last 281
_journal_paper_doi 10.1021/ol403281t
_journal_volume 16
_journal_year 2014
_chemical_formula_moiety 'C28 H20 F N3 O4'
_chemical_formula_sum 'C28 H20 F N3 O4'
_chemical_formula_weight 481.47
_chemical_name_systematic
; 
 ? 
;
_space_group_IT_number 15
_symmetry_cell_setting monoclinic
_symmetry_space_group_name_Hall '-C 2yc'
_symmetry_space_group_name_H-M 'C 1 2/c 1'
_atom_sites_solution_hydrogens geom
_atom_sites_solution_primary direct
_atom_sites_solution_secondary difmap
_audit_creation_method SHELXL-97
_cell_angle_alpha 90.00
_cell_angle_beta 104.751(2)
_cell_angle_gamma 90.00
_cell_formula_units_Z 8
_cell_length_a 26.2768(9)
_cell_length_b 8.5963(3)
_cell_length_c 20.8570(7)
_cell_measurement_reflns_used 9206
_cell_measurement_temperature 150(2)
_cell_measurement_theta_max 30.55
_cell_measurement_theta_min 2.62
_cell_volume 4556.0(3)
_computing_cell_refinement 'APEX II v2010.11.3 (Bruker, 2012)'
_computing_data_collection 'APEX II v2010.11.3 (Bruker, 2012)'
_computing_data_reduction 'APEX II v2010.11.3 (Bruker, 2012)'
_computing_molecular_graphics 'SHELXTL (Bruker, 2012)'
_computing_publication_material 'SHELXTL (Bruker, 2012)'
_computing_structure_refinement 'SHELXL-97 (Sheldrick, 2010)'
_computing_structure_solution 'SIR-2004 (Burla et al., 2005)'
_diffrn_ambient_temperature 150(2)
_diffrn_detector 'CCD area detector'
_diffrn_detector_area_resol_mean 83.33
_diffrn_detector_type 'Bruker APEXII'
_diffrn_measured_fraction_theta_full 0.997
_diffrn_measured_fraction_theta_max 0.997
_diffrn_measurement_details '0.50 degree frames measured for 5 seconds each'
_diffrn_measurement_device 'APEX Kappa Duo'
_diffrn_measurement_device_type Kappa
_diffrn_measurement_method 'omega and phi scans'
_diffrn_radiation_monochromator graphite
_diffrn_radiation_source 'fine-focus sealed tube'
_diffrn_radiation_type MoK\a
_diffrn_radiation_wavelength 0.71073
_diffrn_reflns_av_R_equivalents 0.0229
_diffrn_reflns_av_sigmaI/netI 0.0164
_diffrn_reflns_limit_h_max 37
_diffrn_reflns_limit_h_min -37
_diffrn_reflns_limit_k_max 12
_diffrn_reflns_limit_k_min -12
_diffrn_reflns_limit_l_max 27
_diffrn_reflns_limit_l_min -29
_diffrn_reflns_number 35797
_diffrn_reflns_theta_full 30.55
_diffrn_reflns_theta_max 30.55
_diffrn_reflns_theta_min 1.60
_exptl_absorpt_coefficient_mu 0.101
_exptl_absorpt_correction_T_max 0.9752
_exptl_absorpt_correction_T_min 0.9607
_exptl_absorpt_correction_type multi-scan
_exptl_absorpt_process_details 'SADABS, R. Blessing; 1995'
_exptl_crystal_colour colourless
_exptl_crystal_density_diffrn 1.404
_exptl_crystal_density_method 'not measured'
_exptl_crystal_description block
_exptl_crystal_F_000 2000
_exptl_crystal_size_max 0.40
_exptl_crystal_size_mid 0.28
_exptl_crystal_size_min 0.25
_refine_diff_density_max 0.392
_refine_diff_density_min -0.253
_refine_diff_density_rms 0.046
_refine_ls_extinction_method none
_refine_ls_goodness_of_fit_ref 1.014
_refine_ls_hydrogen_treatment constr
_refine_ls_matrix_type full
_refine_ls_number_parameters 325
_refine_ls_number_reflns 6962
_refine_ls_number_restraints 0
_refine_ls_restrained_S_all 1.014
_refine_ls_R_factor_all 0.0469
_refine_ls_R_factor_gt 0.0401
_refine_ls_shift/su_max 0.000
_refine_ls_shift/su_mean 0.000
_refine_ls_structure_factor_coef Fsqd
_refine_ls_weighting_details 'calc w=1/[\s^2^(Fo^2^)+(0.0607P)^2^+2.8386P] where P=(Fo^2^+2Fc^2^)/3'
_refine_ls_weighting_scheme calc
_refine_ls_wR_factor_gt 0.1062
_refine_ls_wR_factor_ref 0.1124
_reflns_number_gt 6051
_reflns_number_total 6962
_reflns_threshold_expression >2sigma(I)
_cod_data_source_file ol403281t_si_002.cif
_cod_data_source_block 12157
_cod_original_sg_symbol_H-M C2/c
_cod_database_code 1513521

loop_
_symmetry_equiv_pos_as_xyz
'x, y, z'
'-x, y, -z+1/2'
'x+1/2, y+1/2, z'
'-x+1/2, y+1/2, -z+1/2'
'-x, -y, -z'
'x, -y, z-1/2'
'-x+1/2, -y+1/2, -z'
'x+1/2, -y+1/2, z-1/2'

loop_
_atom_site_label
_atom_site_type_symbol
_atom_site_fract_x
_atom_site_fract_y
_atom_site_fract_z
_atom_site_U_iso_or_equiv
_atom_site_adp_type
_atom_site_occupancy
_atom_site_symmetry_multiplicity
_atom_site_calc_flag
_atom_site_refinement_flags
F1 F 0.09513(3) 0.20926(7) 0.15851(3) 0.02674(13) Uani 1 1 d .
O1 O 0.23816(3) -0.16639(10) 0.15772(4) 0.03052(17) Uani 1 1 d .
O2 O 0.11064(4) -0.39903(9) 0.27390(4) 0.03574(19) Uani 1 1 d .
O3 O 0.14118(3) 0.06142(10) 0.04682(4) 0.03145(18) Uani 1 1 d .
O4 O 0.27368(3) 0.34890(10) 0.17775(4) 0.03236(18) Uani 1 1 d .
N1 N 0.09226(3) -0.15655(9) 0.22566(4) 0.02213(16) Uani 1 1 d .
N2 N 0.15533(3) -0.14808(9) 0.16897(4) 0.01976(15) Uani 1 1 d .
N3 N 0.20621(3) 0.18478(10) 0.12618(4) 0.02166(16) Uani 1 1 d .
C1 C 0.11031(3) -0.06140(10) 0.17754(4) 0.01808(16) Uani 1 1 d .
H1 H 0.0825 -0.0575 0.1347 0.022 Uiso 1 1 calc R
C2 C 0.20213(4) -0.08674(12) 0.16684(5) 0.02211(18) Uani 1 1 d .
C3 C 0.21004(4) 0.08670(11) 0.18420(5) 0.02279(18) Uani 1 1 d .
H3 H 0.2475 0.0957 0.2104 0.027 Uiso 1 1 calc R
C4 C 0.17736(4) 0.14242(11) 0.23106(5) 0.02452(19) Uani 1 1 d .
H4A H 0.1919 0.0955 0.2753 0.029 Uiso 1 1 calc R
H4B H 0.1810 0.2567 0.2360 0.029 Uiso 1 1 calc R
C5 C 0.11970(4) 0.10225(10) 0.20785(4) 0.02101(17) Uani 1 1 d .
C6 C 0.09151(4) 0.09469(12) 0.26259(5) 0.0262(2) Uani 1 1 d .
C7 C 0.08148(6) 0.21243(14) 0.30288(6) 0.0402(3) Uani 1 1 d .
H7 H 0.0905 0.3173 0.2964 0.048 Uiso 1 1 calc R
C8 C 0.05771(8) 0.17234(16) 0.35332(8) 0.0523(4) Uani 1 1 d .
H8 H 0.0500 0.2511 0.3814 0.063 Uiso 1 1 calc R
C9 C 0.04513(7) 0.01840(16) 0.36292(7) 0.0475(3) Uani 1 1 d .
H9A H 0.0296 -0.0061 0.3981 0.057 Uiso 1 1 calc R
C10 C 0.05464(5) -0.10020(14) 0.32244(6) 0.0344(2) Uani 1 1 d .
H10 H 0.0455 -0.2051 0.3287 0.041 Uiso 1 1 calc R
C11 C 0.07804(4) -0.05859(12) 0.27246(5) 0.02497(19) Uani 1 1 d .
C12 C 0.11558(4) -0.30019(11) 0.23429(5) 0.02452(19) Uani 1 1 d .
C14 C 0.17310(4) 0.16433(12) 0.06239(5) 0.02187(18) Uani 1 1 d .
C13 C 0.14999(4) -0.31222(11) 0.18512(5) 0.02245(18) Uani 1 1 d .
H13 H 0.1854 -0.3531 0.2090 0.027 Uiso 1 1 calc R
C15 C 0.18637(4) 0.29310(11) 0.02165(5) 0.02071(17) Uani 1 1 d .
C16 C 0.16589(4) 0.32861(13) -0.04466(5) 0.0268(2) Uani 1 1 d .
H16 H 0.1388 0.2676 -0.0721 0.032 Uiso 1 1 calc R
C17 C 0.18683(5) 0.45807(13) -0.06937(5) 0.0311(2) Uani 1 1 d .
H17 H 0.1736 0.4862 -0.1146 0.037 Uiso 1 1 calc R
C18 C 0.22666(5) 0.54650(13) -0.02913(6) 0.0328(2) Uani 1 1 d .
H18A H 0.2402 0.6337 -0.0474 0.039 Uiso 1 1 calc R
C19 C 0.24721(5) 0.50970(12) 0.03769(6) 0.0292(2) Uani 1 1 d .
H19 H 0.2744 0.5700 0.0654 0.035 Uiso 1 1 calc R
C20 C 0.22619(4) 0.38131(11) 0.06162(5) 0.02143(17) Uani 1 1 d .
C21 C 0.24015(4) 0.31128(11) 0.12880(5) 0.02197(17) Uani 1 1 d .
C22 C 0.12706(4) -0.41720(11) 0.12521(5) 0.02576(19) Uani 1 1 d .
H22A H 0.1496 -0.4099 0.0939 0.031 Uiso 1 1 calc R
H22B H 0.1279 -0.5264 0.1405 0.031 Uiso 1 1 calc R
C23 C 0.07145(4) -0.37630(11) 0.08903(5) 0.02204(18) Uani 1 1 d .
C24 C 0.02930(4) -0.44581(11) 0.10710(5) 0.02568(19) Uani 1 1 d .
H24 H 0.0357 -0.5204 0.1418 0.031 Uiso 1 1 calc R
C25 C -0.02206(4) -0.40678(13) 0.07470(6) 0.0304(2) Uani 1 1 d .
H25 H -0.0506 -0.4555 0.0871 0.036 Uiso 1 1 calc R
C26 C -0.03194(4) -0.29747(14) 0.02449(6) 0.0321(2) Uani 1 1 d .
H26 H -0.0671 -0.2707 0.0025 0.039 Uiso 1 1 calc R
C27 C 0.00968(5) -0.22711(14) 0.00637(5) 0.0311(2) Uani 1 1 d .
H27 H 0.0030 -0.1516 -0.0280 0.037 Uiso 1 1 calc R
C28 C 0.06122(4) -0.26639(12) 0.03820(5) 0.0267(2) Uani 1 1 d .
H28 H 0.0896 -0.2182 0.0253 0.032 Uiso 1 1 calc R

loop_
_atom_site_aniso_label
_atom_site_aniso_U_11
_atom_site_aniso_U_22
_atom_site_aniso_U_33
_atom_site_aniso_U_23
_atom_site_aniso_U_13
_atom_site_aniso_U_12
F1 0.0370(3) 0.0176(3) 0.0242(3) 0.0069(2) 0.0052(2) 0.0034(2)
O1 0.0239(3) 0.0330(4) 0.0346(4) 0.0088(3) 0.0073(3) 0.0055(3)
O2 0.0546(5) 0.0212(4) 0.0308(4) 0.0085(3) 0.0096(4) -0.0051(3)
O3 0.0279(4) 0.0334(4) 0.0273(4) 0.0069(3) -0.0036(3) -0.0114(3)
O4 0.0379(4) 0.0303(4) 0.0254(4) -0.0011(3) 0.0017(3) -0.0142(3)
N1 0.0303(4) 0.0161(3) 0.0208(4) 0.0019(3) 0.0078(3) -0.0038(3)
N2 0.0195(3) 0.0155(3) 0.0221(3) 0.0021(3) 0.0012(3) 0.0002(3)
N3 0.0209(3) 0.0225(4) 0.0192(3) 0.0048(3) 0.0009(3) -0.0053(3)
C1 0.0206(4) 0.0145(4) 0.0181(4) 0.0021(3) 0.0032(3) -0.0012(3)
C2 0.0205(4) 0.0236(4) 0.0196(4) 0.0060(3) 0.0003(3) -0.0007(3)
C3 0.0219(4) 0.0234(4) 0.0192(4) 0.0058(3) -0.0019(3) -0.0061(3)
C4 0.0330(5) 0.0206(4) 0.0171(4) 0.0012(3) 0.0011(3) -0.0081(4)
C5 0.0303(4) 0.0145(4) 0.0174(4) 0.0033(3) 0.0043(3) -0.0010(3)
C6 0.0381(5) 0.0196(4) 0.0232(4) 0.0019(3) 0.0118(4) -0.0002(4)
C7 0.0692(9) 0.0212(5) 0.0382(6) -0.0007(4) 0.0283(6) 0.0014(5)
C8 0.0936(12) 0.0306(6) 0.0472(7) -0.0018(5) 0.0448(8) 0.0054(7)
C9 0.0763(10) 0.0360(6) 0.0432(7) 0.0040(5) 0.0393(7) 0.0026(6)
C10 0.0482(6) 0.0278(5) 0.0331(5) 0.0046(4) 0.0213(5) -0.0022(5)
C11 0.0331(5) 0.0204(4) 0.0226(4) 0.0012(3) 0.0092(4) -0.0019(4)
C12 0.0317(5) 0.0170(4) 0.0223(4) 0.0019(3) 0.0022(3) -0.0040(3)
C14 0.0189(4) 0.0243(4) 0.0203(4) 0.0044(3) 0.0012(3) -0.0006(3)
C13 0.0226(4) 0.0154(4) 0.0263(4) 0.0034(3) 0.0006(3) 0.0009(3)
C15 0.0209(4) 0.0208(4) 0.0211(4) 0.0034(3) 0.0066(3) 0.0030(3)
C16 0.0283(5) 0.0296(5) 0.0225(4) 0.0054(4) 0.0062(4) 0.0057(4)
C17 0.0408(6) 0.0296(5) 0.0259(5) 0.0097(4) 0.0136(4) 0.0102(4)
C18 0.0486(6) 0.0216(5) 0.0340(5) 0.0084(4) 0.0212(5) 0.0040(4)
C19 0.0393(5) 0.0195(4) 0.0323(5) 0.0020(4) 0.0153(4) -0.0030(4)
C20 0.0252(4) 0.0180(4) 0.0230(4) 0.0013(3) 0.0096(3) 0.0011(3)
C21 0.0244(4) 0.0190(4) 0.0230(4) -0.0001(3) 0.0070(3) -0.0033(3)
C22 0.0260(4) 0.0174(4) 0.0332(5) -0.0044(4) 0.0063(4) 0.0018(3)
C23 0.0260(4) 0.0168(4) 0.0232(4) -0.0063(3) 0.0062(3) -0.0013(3)
C24 0.0294(5) 0.0184(4) 0.0299(5) -0.0012(3) 0.0089(4) -0.0008(3)
C25 0.0265(5) 0.0277(5) 0.0384(6) -0.0047(4) 0.0109(4) -0.0025(4)
C26 0.0287(5) 0.0342(6) 0.0307(5) -0.0062(4) 0.0029(4) 0.0049(4)
C27 0.0396(6) 0.0305(5) 0.0217(4) 0.0004(4) 0.0051(4) 0.0039(4)
C28 0.0330(5) 0.0251(5) 0.0230(4) -0.0029(4) 0.0090(4) -0.0039(4)

loop_
_atom_type_symbol
_atom_type_description
_atom_type_scat_dispersion_real
_atom_type_scat_dispersion_imag
_atom_type_scat_source
C C 0.0033 0.0016 'International Tables Vol C Tables 4.2.6.8 and 6.1.1.4'
H H 0.0000 0.0000 'International Tables Vol C Tables 4.2.6.8 and 6.1.1.4'
N N 0.0061 0.0033 'International Tables Vol C Tables 4.2.6.8 and 6.1.1.4'
O O 0.0106 0.0060 'International Tables Vol C Tables 4.2.6.8 and 6.1.1.4'
F F 0.0171 0.0103 'International Tables Vol C Tables 4.2.6.8 and 6.1.1.4'

loop_
_geom_angle_atom_site_label_1
_geom_angle_atom_site_label_2
_geom_angle_atom_site_label_3
_geom_angle
C12 N1 C11 129.49(8)
C12 N1 C1 112.43(8)
C11 N1 C1 109.28(7)
C2 N2 C1 125.69(8)
C2 N2 C13 121.69(8)
C1 N2 C13 109.76(7)
C21 N3 C14 111.70(8)
C21 N3 C3 120.59(8)
C14 N3 C3 127.59(8)
N2 C1 N1 102.40(7)
N2 C1 C5 118.14(7)
N1 C1 C5 106.00(7)
N2 C1 H1 109.9
N1 C1 H1 109.9
C5 C1 H1 109.9
O1 C2 N2 122.34(9)
O1 C2 C3 121.13(9)
N2 C2 C3 116.20(9)
N3 C3 C4 114.66(8)
N3 C3 C2 112.92(8)
C4 C3 C2 112.92(8)
N3 C3 H3 105.1
C4 C3 H3 105.1
C2 C3 H3 105.1
C5 C4 C3 113.82(8)
C5 C4 H4A 108.8
C3 C4 H4A 108.8
C5 C4 H4B 108.8
C3 C4 H4B 108.8
H4A C4 H4B 107.7
F1 C5 C4 108.73(7)
F1 C5 C6 110.99(8)
C4 C5 C6 114.37(8)
F1 C5 C1 107.55(7)
C4 C5 C1 112.62(8)
C6 C5 C1 102.30(7)
C7 C6 C11 120.49(10)
C7 C6 C5 129.27(10)
C11 C6 C5 110.12(8)
C6 C7 C8 117.91(11)
C6 C7 H7 121.0
C8 C7 H7 121.0
C9 C8 C7 120.77(12)
C9 C8 H8 119.6
C7 C8 H8 119.6
C10 C9 C8 121.71(11)
C10 C9 H9A 119.1
C8 C9 H9A 119.1
C11 C10 C9 116.86(11)
C11 C10 H10 121.6
C9 C10 H10 121.6
C10 C11 C6 122.25(10)
C10 C11 N1 127.84(9)
C6 C11 N1 109.91(8)
O2 C12 N1 126.74(10)
O2 C12 C13 126.21(10)
N1 C12 C13 107.04(8)
O3 C14 N3 124.64(9)
O3 C14 C15 129.75(9)
N3 C14 C15 105.61(8)
N2 C13 C12 101.31(7)
N2 C13 C22 114.81(8)
C12 C13 C22 114.08(8)
N2 C13 H13 108.8
C12 C13 H13 108.8
C22 C13 H13 108.8
C16 C15 C20 121.48(9)
C16 C15 C14 130.22(9)
C20 C15 C14 108.29(8)
C15 C16 C17 117.06(10)
C15 C16 H16 121.5
C17 C16 H16 121.5
C18 C17 C16 121.32(10)
C18 C17 H17 119.3
C16 C17 H17 119.3
C17 C18 C19 121.29(10)
C17 C18 H18A 119.4
C19 C18 H18A 119.4
C20 C19 C18 116.89(10)
C20 C19 H19 121.6
C18 C19 H19 121.6
C19 C20 C15 121.96(9)
C19 C20 C21 129.77(9)
C15 C20 C21 108.27(8)
O4 C21 N3 124.10(9)
O4 C21 C20 129.82(9)
N3 C21 C20 106.08(8)
C23 C22 C13 113.60(8)
C23 C22 H22A 108.8
C13 C22 H22A 108.8
C23 C22 H22B 108.8
C13 C22 H22B 108.8
H22A C22 H22B 107.7
C24 C23 C28 118.95(9)
C24 C23 C22 120.11(9)
C28 C23 C22 120.93(9)
C25 C24 C23 120.42(10)
C25 C24 H24 119.8
C23 C24 H24 119.8
C26 C25 C24 120.36(10)
C26 C25 H25 119.8
C24 C25 H25 119.8
C25 C26 C27 119.68(10)
C25 C26 H26 120.2
C27 C26 H26 120.2
C26 C27 C28 120.34(10)
C26 C27 H27 119.8
C28 C27 H27 119.8
C27 C28 C23 120.24(10)
C27 C28 H28 119.9
C23 C28 H28 119.9

loop_
_geom_bond_atom_site_label_1
_geom_bond_atom_site_label_2
_geom_bond_distance
F1 C5 1.4086(10)
O1 C2 1.2219(12)
O2 C12 1.2148(12)
O3 C14 1.2054(12)
O4 C21 1.2106(12)
N1 C12 1.3698(13)
N1 C11 1.4097(13)
N1 C1 1.4640(11)
N2 C2 1.3490(12)
N2 C1 1.4472(12)
N2 C13 1.4657(12)
N3 C21 1.3985(12)
N3 C14 1.4029(12)
N3 C3 1.4572(12)
C1 C5 1.5363(13)
C1 H1 1.0000
C2 C3 1.5359(14)
C3 C4 1.5328(15)
C3 H3 1.0000
C4 C5 1.5086(14)
C4 H4A 0.9900
C4 H4B 0.9900
C5 C6 1.5122(13)
C6 C7 1.3831(15)
C6 C11 1.3932(14)
C7 C8 1.3965(18)
C7 H7 0.9500
C8 C9 1.391(2)
C8 H8 0.9500
C9 C10 1.3864(18)
C9 H9A 0.9500
C10 C11 1.3854(14)
C10 H10 0.9500
C12 C13 1.5336(15)
C14 C15 1.4899(13)
C13 C22 1.5348(14)
C13 H13 1.0000
C15 C16 1.3844(13)
C15 C20 1.3859(13)
C16 C17 1.3968(15)
C16 H16 0.9500
C17 C18 1.3894(18)
C17 H17 0.9500
C18 C19 1.3967(16)
C18 H18A 0.9500
C19 C20 1.3831(13)
C19 H19 0.9500
C20 C21 1.4826(13)
C22 C23 1.5056(14)
C22 H22A 0.9900
C22 H22B 0.9900
C23 C24 1.3923(14)
C23 C28 1.3942(14)
C24 C25 1.3877(15)
C24 H24 0.9500
C25 C26 1.3815(17)
C25 H25 0.9500
C26 C27 1.3839(17)
C26 H26 0.9500
C27 C28 1.3897(16)
C27 H27 0.9500
C28 H28 0.9500

loop_
_geom_torsion_atom_site_label_1
_geom_torsion_atom_site_label_2
_geom_torsion_atom_site_label_3
_geom_torsion_atom_site_label_4
_geom_torsion
C2 N2 C1 N1 -136.22(9)
C13 N2 C1 N1 24.75(9)
C2 N2 C1 C5 -20.27(13)
C13 N2 C1 C5 140.70(8)
C12 N1 C1 N2 -12.26(10)
C11 N1 C1 N2 138.59(8)
C12 N1 C1 C5 -136.70(8)
C11 N1 C1 C5 14.15(10)
C1 N2 C2 O1 -178.04(9)
C13 N2 C2 O1 23.10(14)
C1 N2 C2 C3 8.50(13)
C13 N2 C2 C3 -150.36(8)
C21 N3 C3 C4 88.16(11)
C14 N3 C3 C4 -96.10(11)
C21 N3 C3 C2 -140.59(9)
C14 N3 C3 C2 35.15(13)
O1 C2 C3 N3 81.69(11)
N2 C2 C3 N3 -104.77(10)
O1 C2 C3 C4 -146.19(9)
N2 C2 C3 C4 27.35(11)
N3 C3 C4 C5 79.33(10)
C2 C3 C4 C5 -51.92(10)
C3 C4 C5 F1 -79.05(10)
C3 C4 C5 C6 156.28(8)
C3 C4 C5 C1 40.04(10)
N2 C1 C5 F1 113.91(8)
N1 C1 C5 F1 -132.09(7)
N2 C1 C5 C4 -5.86(11)
N1 C1 C5 C4 108.14(8)
N2 C1 C5 C6 -129.12(8)
N1 C1 C5 C6 -15.12(9)
F1 C5 C6 C7 -57.96(15)
C4 C5 C6 C7 65.50(15)
C1 C5 C6 C7 -172.44(12)
F1 C5 C6 C11 126.05(9)
C4 C5 C6 C11 -110.49(10)
C1 C5 C6 C11 11.58(11)
C11 C6 C7 C8 0.1(2)
C5 C6 C7 C8 -175.51(13)
C6 C7 C8 C9 0.7(3)
C7 C8 C9 C10 -1.2(3)
C8 C9 C10 C11 0.9(2)
C9 C10 C11 C6 -0.14(19)
C9 C10 C11 N1 179.17(12)
C7 C6 C11 C10 -0.38(18)
C5 C6 C11 C10 176.01(10)
C7 C6 C11 N1 -179.80(11)
C5 C6 C11 N1 -3.41(12)
C12 N1 C11 C10 -42.05(18)
C1 N1 C11 C10 173.64(11)
C12 N1 C11 C6 137.32(11)
C1 N1 C11 C6 -6.98(12)
C11 N1 C12 O2 31.62(17)
C1 N1 C12 O2 175.04(10)
C11 N1 C12 C13 -147.50(10)
C1 N1 C12 C13 -4.07(10)
C21 N3 C14 O3 178.21(10)
C3 N3 C14 O3 2.15(17)
C21 N3 C14 C15 -1.88(11)
C3 N3 C14 C15 -177.94(9)
C2 N2 C13 C12 135.01(9)
C1 N2 C13 C12 -26.86(9)
C2 N2 C13 C22 -101.56(10)
C1 N2 C13 C22 96.57(9)
O2 C12 C13 N2 -160.73(10)
N1 C12 C13 N2 18.39(9)
O2 C12 C13 C22 75.34(13)
N1 C12 C13 C22 -105.53(9)
O3 C14 C15 C16 -0.28(18)
N3 C14 C15 C16 179.81(10)
O3 C14 C15 C20 -179.41(11)
N3 C14 C15 C20 0.69(11)
C20 C15 C16 C17 -0.53(15)
C14 C15 C16 C17 -179.56(10)
C15 C16 C17 C18 0.37(16)
C16 C17 C18 C19 -0.21(17)
C17 C18 C19 C20 0.20(16)
C18 C19 C20 C15 -0.36(15)
C18 C19 C20 C21 178.53(10)
C16 C15 C20 C19 0.55(15)
C14 C15 C20 C19 179.76(9)
C16 C15 C20 C21 -178.55(9)
C14 C15 C20 C21 0.66(10)
C14 N3 C21 O4 -177.21(10)
C3 N3 C21 O4 -0.84(15)
C14 N3 C21 C20 2.28(11)
C3 N3 C21 C20 178.65(8)
C19 C20 C21 O4 -1.33(18)
C15 C20 C21 O4 177.68(11)
C19 C20 C21 N3 179.22(10)
C15 C20 C21 N3 -1.77(10)
N2 C13 C22 C23 -63.55(11)
C12 C13 C22 C23 52.76(11)
C13 C22 C23 C24 -90.40(11)
C13 C22 C23 C28 88.15(11)
C28 C23 C24 C25 0.36(15)
C22 C23 C24 C25 178.94(9)
C23 C24 C25 C26 -0.55(16)
C24 C25 C26 C27 0.23(17)
C25 C26 C27 C28 0.27(17)
C26 C27 C28 C23 -0.46(16)
C24 C23 C28 C27 0.14(15)
C22 C23 C28 C27 -178.43(9)
